data_7231245
loop_
_publ_author_name
'Kwon, Hyunchul'
'Lee, Eunsung'

_publ_section_title
;
 Coordination preference of hexa(2-pyridyl)benzene with copper(ii)
 directed by hydrogen bonding
;
_journal_issue 35
_journal_name_full CrystEngComm
_journal_page_first 5233
_journal_paper_doi 10.1039/C8CE00918J
_journal_volume 20
_journal_year 2018
_chemical_formula_moiety 'C36 H28 Cl4 Cu2 N6 O2, 4.75(H2 O)'
_chemical_formula_sum 'C36 H37.5 Cl4 Cu2 N6 O6.75'
_chemical_formula_weight 931.10
_space_group_crystal_system triclinic
_space_group_IT_number 2
_space_group_name_Hall '-P 1'
_space_group_name_H-M_alt 'P -1'
_symmetry_space_group_name_Hall '-P 1'
_symmetry_space_group_name_H-M 'P -1'
_atom_sites_solution_hydrogens mixed
_audit_creation_date 2018-07-04
_audit_creation_method
;
Olex2 1.2
(compiled 2018.04.18 svn.r3501 for OlexSys, GUI svn.r5492)
;
_audit_update_record
;
2018-07-17 deposited with the CCDC.
2018-07-25 downloaded from the CCDC.
;
_cell_angle_alpha 94.72(3)
_cell_angle_beta 115.28(3)
_cell_angle_gamma 114.86(3)
_cell_formula_units_Z 2
_cell_length_a 12.509(3)
_cell_length_b 13.689(3)
_cell_length_c 14.613(3)
_cell_measurement_reflns_used 12849
_cell_measurement_temperature 100
_cell_measurement_theta_max 26.021
_cell_measurement_theta_min 1.626
_cell_volume 1945.6(13)
_computing_cell_refinement 'HKL3000sm (Otwinowski & Minor, 1997)'
_computing_data_collection 'PAL BL2D-SMDC Program'
_computing_data_reduction 'HKL3000sm (Otwinowski & Minor, 1997)'
_computing_molecular_graphics 'Olex2 (Dolomanov et al., 2009)'
_computing_publication_material 'Olex2 (Dolomanov et al., 2009)'
_computing_structure_refinement 'ShelXL (Sheldrick, 2015)'
_computing_structure_solution 'ShelXT (Sheldrick, 2015)'
_diffrn_ambient_temperature 100
_diffrn_measured_fraction_theta_full 0.940
_diffrn_measured_fraction_theta_max 0.938
_diffrn_measurement_device_type 'ADSC Q210 CCD area detector'
_diffrn_measurement_method 'omega scan'
_diffrn_radiation_type synchrotron
_diffrn_radiation_wavelength 0.63000
_diffrn_reflns_av_R_equivalents 0.0362
_diffrn_reflns_av_unetI/netI 0.0693
_diffrn_reflns_Laue_measured_fraction_full 0.940
_diffrn_reflns_Laue_measured_fraction_max 0.938
_diffrn_reflns_limit_h_max 15
_diffrn_reflns_limit_h_min -15
_diffrn_reflns_limit_k_max 16
_diffrn_reflns_limit_k_min -16
_diffrn_reflns_limit_l_max 18
_diffrn_reflns_limit_l_min -18
_diffrn_reflns_number 12849
_diffrn_reflns_point_group_measured_fraction_full 0.940
_diffrn_reflns_point_group_measured_fraction_max 0.938
_diffrn_reflns_theta_full 25.242
_diffrn_reflns_theta_max 26.021
_diffrn_reflns_theta_min 1.626
_diffrn_source synchrotron
_exptl_absorpt_coefficient_mu 1.423
_exptl_absorpt_correction_type none
_exptl_crystal_colour 'clear blue'
_exptl_crystal_colour_lustre clear
_exptl_crystal_colour_primary blue
_exptl_crystal_density_diffrn 1.589
_exptl_crystal_description hexagonal
_exptl_crystal_F_000 951
_exptl_crystal_size_max 0.04
_exptl_crystal_size_mid 0.02
_exptl_crystal_size_min 0.02
_refine_diff_density_max 1.280
_refine_diff_density_min -1.210
_refine_diff_density_rms 0.131
_refine_ls_extinction_method none
_refine_ls_goodness_of_fit_ref 1.178
_refine_ls_hydrogen_treatment constr
_refine_ls_matrix_type full
_refine_ls_number_parameters 525
_refine_ls_number_reflns 7197
_refine_ls_number_restraints 402
_refine_ls_restrained_S_all 1.149
_refine_ls_R_factor_all 0.1008
_refine_ls_R_factor_gt 0.0644
_refine_ls_shift/su_max 0.000
_refine_ls_shift/su_mean 0.000
_refine_ls_structure_factor_coef Fsqd
_refine_ls_weighting_details 'w=1/[\s^2^(Fo^2^)+(0.1000P)^2^] where P=(Fo^2^+2Fc^2^)/3'
_refine_ls_weighting_scheme calc
_refine_ls_wR_factor_gt 0.1700
_refine_ls_wR_factor_ref 0.1910
_reflns_Friedel_coverage 0.000
_reflns_number_gt 4817
_reflns_number_total 7197
_reflns_threshold_expression 'I > 2\s(I)'
_cod_data_source_file c8ce00918j2.cif
_cod_data_source_block p-1
_cod_depositor_comments 'Adding full bibliography for 7231245--7231248.cif.'
_cod_original_cell_volume 1945.6(9)
_cod_original_formula_sum 'C36 H37.50 Cl4 Cu2 N6 O6.75'
_cod_database_code 7231245
_shelx_shelxl_version_number 2016/4
_shelx_space_group_comment
;
The symmetry employed for this shelxl refinement is uniquely defined
by the following loop, which should always be used as a source of
symmetry information in preference to the above space-group names.
They are only intended as comments.
;
_olex2_refinement_description
;
1. Fixed Uiso
 At 1.2 times of:
  All C(H) groups
 At 1.5 times of:
  All O(H,H) groups
2. Rigid bond restraints
 C1, C2, C3, C4, C5, C6, C7, C8, C9, C10, C11, C12, C13, C14, C15, C16, C17,
 C18, C19, C20, C21, C22, C23, C24, C25, C26, C27, C28, C29, C30, C31, C32, C33,
  C34, C35, C36, N1, N2, N3, N4, N5, N6
 with sigma for 1-2 distances of 0.01 and sigma for 1-3 distances of 0.01
3. Uiso/Uaniso restraints and constraints
C1 \\sim C2 \\sim C3 \\sim C4 \\sim C5 \\sim C6 \\sim C7 \\sim C8 \\sim C9
\\sim C10 \\sim C11 \\sim C12 \\sim C13 \\sim C14 \\sim C15 \\sim C16 \\sim C17
\\sim C18 \\sim C19 \\sim C20 \\sim C21 \\sim C22 \\sim C23 \\sim C24 \\sim C25
\\sim C26 \\sim C27 \\sim C28 \\sim C29 \\sim C30 \\sim C31 \\sim C32 \\sim C33
\\sim C34 \\sim C35 \\sim C36 \\sim N1 \\sim N2 \\sim N3 \\sim N4 \\sim N5
\\sim N6: within 2A with sigma of 0.04 and sigma for terminal atoms of 0.08
4. Others
 Fixed Sof: O3(0.75) H3A(0.75) H3B(0.75) O4(0.75) H4A(0.75) H4B(0.75) O5(0.75)
 H5A(0.75) H5B(0.75) O6(0.75) H6B(0.75) H6A(0.75) O8(0.75) H8A(0.75) H8B(0.75)
5.a Free rotating group:
 O7(H7B,H7A), O3(H3A,H3B), O4(H4A,H4B), O5(H5A,H5B), O6(H6B,H6A), O8(H8A,H8B)
5.b Rotating group:
 O1(H1A,H1B), O2(H2A,H2B)
5.c Aromatic/amide H refined with riding coordinates:
 C10(H10), C12(H12), C14(H14), C15(H15), C16(H16), C17(H17), C18(H18),
 C19(H19), C20(H20), C21(H21), C22(H22), C23(H23), C24(H24), C25(H25), C27(H27),
  C28(H28), C29(H29), C30(H30), C31(H31), C32(H32), C33(H33), C34(H34),
 C35(H35), C36(H36)
;
_olex2_submission_special_instructions 'No special instructions were received'

loop_
_space_group_symop_operation_xyz
'x, y, z'
'-x, -y, -z'

loop_
_atom_site_label
_atom_site_type_symbol
_atom_site_fract_x
_atom_site_fract_y
_atom_site_fract_z
_atom_site_U_iso_or_equiv
_atom_site_adp_type
_atom_site_occupancy
_atom_site_site_symmetry_order
_atom_site_calc_flag
_atom_site_refinement_flags_posn
_atom_site_refinement_flags_adp
_atom_site_refinement_flags_occupancy
_atom_site_disorder_assembly
_atom_site_disorder_group
Cu1 Cu 0.59292(7) 0.34566(6) 1.02258(5) 0.0313(2) Uani 1 1 d . . . . .
Cu2 Cu 0.15986(8) 0.18515(6) 0.45105(5) 0.0345(2) Uani 1 1 d . . . . .
Cl1 Cl 0.79343(15) 0.35297(12) 1.17807(11) 0.0357(3) Uani 1 1 d . . . . .
Cl2 Cl 0.13175(19) 0.20179(14) 0.27320(12) 0.0463(4) Uani 1 1 d . . . . .
Cl3 Cl 0.50723(18) 0.42049(15) 1.10182(13) 0.0505(4) Uani 1 1 d . . . . .
Cl4 Cl -0.0574(3) 0.06499(19) 0.40937(19) 0.0759(6) Uani 1 1 d . . . . .
O1 O 0.1869(5) 0.0536(4) 0.4380(3) 0.0463(11) Uani 1 1 d . . . . .
H1A H 0.152318 0.008087 0.471456 0.069 Uiso 1 1 d GR . . . .
H1B H 0.146120 0.012648 0.365727 0.069 Uiso 1 1 d GR . . . .
O2 O 0.7027(5) 0.5021(3) 1.0193(3) 0.0461(11) Uani 1 1 d . . . . .
H2A H 0.651657 0.533507 0.991788 0.069 Uiso 1 1 d GR . . . .
H2B H 0.763665 0.525160 1.091393 0.069 Uiso 1 1 d GR . . . .
N1 N 0.4518(5) 0.1855(4) 0.9928(3) 0.0290(10) Uani 1 1 d . U . . .
N2 N 0.6087(5) 0.2762(4) 0.9023(4) 0.0292(10) Uani 1 1 d . U . . .
N3 N 0.1427(5) 0.3179(4) 0.4928(3) 0.0305(10) Uani 1 1 d . U . . .
N4 N 0.3683(5) 0.2925(4) 0.5442(4) 0.0338(11) Uani 1 1 d . U . . .
N5 N -0.0358(5) 0.0824(4) 0.7716(4) 0.0356(11) Uani 1 1 d . U . . .
C1 C 0.1951(5) 0.3685(4) 0.5980(4) 0.0262(11) Uani 1 1 d . U . . .
C2 C 0.3317(6) 0.1297(5) 0.8994(4) 0.0274(11) Uani 1 1 d . U . . .
C3 C 0.3797(5) 0.2373(5) 0.7764(4) 0.0271(11) Uani 1 1 d . U . . .
C4 C 0.2299(5) 0.3040(4) 0.6733(4) 0.0249(11) Uani 1 1 d . U . . .
C5 C 0.3440(5) 0.2907(4) 0.7005(4) 0.0256(11) Uani 1 1 d . U . . .
C6 C 0.3008(6) 0.1962(4) 0.8245(4) 0.0259(11) Uani 1 1 d . U . . .
C7 C 0.4291(6) 0.3382(4) 0.6510(4) 0.0278(11) Uani 1 1 d . U . . .
C8 C 0.4988(6) 0.2214(4) 0.8016(4) 0.0268(11) Uani 1 1 d . U . . .
C9 C 0.1523(5) 0.2640(5) 0.7213(4) 0.0271(11) Uani 1 1 d . U . . .
C10 C 0.2092(6) 0.4725(5) 0.6339(4) 0.0296(12) Uani 1 1 d . U . . .
H10 H 0.247552 0.506868 0.706287 0.036 Uiso 1 1 calc R . . . .
C11 C 0.1862(6) 0.2079(5) 0.7966(4) 0.0289(11) Uani 1 1 d . U . . .
C12 C 0.7211(6) 0.2707(5) 0.9238(5) 0.0332(13) Uani 1 1 d . U . . .
H12 H 0.797104 0.309025 0.992443 0.040 Uiso 1 1 calc R . . . .
C13 C 0.0970(6) 0.1592(5) 0.8428(5) 0.0329(12) Uani 1 1 d . U . . .
C14 C 0.4986(6) 0.1550(5) 0.7247(5) 0.0338(13) Uani 1 1 d . U . . .
H14 H 0.420402 0.113847 0.657433 0.041 Uiso 1 1 calc R . . . .
N6 N 0.0476(7) 0.3499(5) 0.7794(6) 0.0597(16) Uani 1 1 d . U . . .
C15 C 0.7289(6) 0.2107(5) 0.8487(5) 0.0353(13) Uani 1 1 d . U . . .
H15 H 0.809670 0.211008 0.865475 0.042 Uiso 1 1 calc R . . . .
C16 C 0.4783(6) 0.1281(5) 1.0617(5) 0.0364(13) Uani 1 1 d . U . . .
H16 H 0.559991 0.166320 1.127064 0.044 Uiso 1 1 calc R . . . .
C17 C 0.0969(6) 0.3682(5) 0.4223(4) 0.0344(13) Uani 1 1 d . U . . .
H17 H 0.058199 0.333116 0.350051 0.041 Uiso 1 1 calc R . . . .
C18 C 0.2404(6) 0.0172(5) 0.8732(5) 0.0325(12) Uani 1 1 d . U . . .
H18 H 0.158346 -0.019542 0.808119 0.039 Uiso 1 1 calc R . . . .
C19 C 0.1056(6) 0.4697(5) 0.4539(5) 0.0344(13) Uani 1 1 d . U . . .
H19 H 0.070958 0.501371 0.403011 0.041 Uiso 1 1 calc R . . . .
C20 C 0.1648(6) 0.5244(5) 0.5597(5) 0.0339(13) Uani 1 1 d . U . . .
H20 H 0.175300 0.595204 0.581758 0.041 Uiso 1 1 calc R . . . .
C21 C 0.5650(6) 0.4261(5) 0.7122(5) 0.0349(13) Uani 1 1 d . U . . .
H21 H 0.605083 0.456607 0.785458 0.042 Uiso 1 1 calc R . . . .
C22 C 0.1482(7) 0.1940(5) 0.9513(5) 0.0377(14) Uani 1 1 d . U . . .
H22 H 0.240266 0.246955 0.998534 0.045 Uiso 1 1 calc R . . . .
C23 C 0.3907(6) 0.0165(5) 1.0401(5) 0.0365(13) Uani 1 1 d . U . . .
H23 H 0.412161 -0.020060 1.090254 0.044 Uiso 1 1 calc R . . . .
C24 C 0.2702(6) -0.0416(5) 0.9436(5) 0.0354(13) Uani 1 1 d . U . . .
H24 H 0.210272 -0.118590 0.926007 0.043 Uiso 1 1 calc R . . . .
C25 C 0.6151(7) 0.1506(5) 0.7488(5) 0.0365(13) Uani 1 1 d . U . . .
H25 H 0.616550 0.107051 0.697589 0.044 Uiso 1 1 calc R . . . .
C26 C 0.0322(7) 0.2795(5) 0.6947(5) 0.0394(14) Uani 1 1 d . U . . .
C27 C -0.0767(7) 0.0685(5) 0.9151(5) 0.0430(15) Uani 1 1 d . U . . .
H27 H -0.138408 0.034745 0.937912 0.052 Uiso 1 1 calc R . . . .
C28 C -0.1200(7) 0.0393(6) 0.8094(6) 0.0415(14) Uani 1 1 d . U . . .
H28 H -0.212077 -0.012884 0.761140 0.050 Uiso 1 1 calc R . . . .
C29 C 0.4433(7) 0.3320(6) 0.4974(5) 0.0413(14) Uani 1 1 d . U . . .
H29 H 0.403216 0.299193 0.424451 0.050 Uiso 1 1 calc R . . . .
C30 C 0.0569(7) 0.1472(6) 0.9884(5) 0.0422(15) Uani 1 1 d . U . . .
H30 H 0.086665 0.169078 1.060745 0.051 Uiso 1 1 calc R . . . .
C31 C 0.6395(6) 0.4673(6) 0.6628(5) 0.0438(15) Uani 1 1 d . U . . .
H31 H 0.730055 0.526447 0.702074 0.053 Uiso 1 1 calc R . . . .
C32 C 0.5771(7) 0.4191(6) 0.5545(6) 0.0466(16) Uani 1 1 d . U . . .
H32 H 0.625637 0.445641 0.519769 0.056 Uiso 1 1 calc R . . . .
C33 C -0.0792(7) 0.2264(7) 0.5932(7) 0.0598(19) Uani 1 1 d . U . . .
H33 H -0.085397 0.182388 0.537152 0.072 Uiso 1 1 calc R . . . .
C34 C -0.1649(9) 0.3172(7) 0.6760(7) 0.0589(18) Uani 1 1 d . U . . .
H34 H -0.234972 0.328263 0.672221 0.071 Uiso 1 1 calc R . . . .
C35 C -0.1940(8) 0.2501(7) 0.5849(6) 0.066(2) Uani 1 1 d . U . . .
H35 H -0.277267 0.220247 0.521534 0.079 Uiso 1 1 calc R . . . .
C36 C -0.0544(9) 0.3664(7) 0.7651(8) 0.066(2) Uani 1 1 d . U . . .
H36 H -0.044904 0.414102 0.820695 0.079 Uiso 1 1 calc R . . . .
O7 O 0.4371(3) 0.0695(3) 0.4621(3) 0.0259(8) Uani 1 1 d . . . . .
H7B H 0.473110 0.095257 0.416260 0.039 Uiso 1 1 d G . . A 1
H7A H 0.368660 0.064260 0.465180 0.039 Uiso 1 1 d G . . . .
O3 O 1.0153(7) 0.3316(7) 1.1447(5) 0.0579(18) Uani 0.75 1 d . . P . .
H3A H 1.051103 0.295261 1.196295 0.087 Uiso 0.75 1 d G . P . .
H3B H 0.945580 0.339758 1.141849 0.087 Uiso 0.75 1 d G . P . .
O4 O 0.7474(8) 0.1812(8) 1.3158(7) 0.073(2) Uani 0.75 1 d . . P . .
H4A H 0.808527 0.163359 1.345237 0.110 Uiso 0.75 1 d G . P . .
H4B H 0.769644 0.226143 1.282079 0.110 Uiso 0.75 1 d G . P . .
O5 O -0.4910(8) 0.1430(8) 0.3174(7) 0.072(2) Uani 0.75 1 d . . P . .
H5A H -0.521055 0.184905 0.276678 0.108 Uiso 0.75 1 d G . P . .
H5B H -0.418147 0.147923 0.323418 0.108 Uiso 0.75 1 d G . P . .
O6 O 0.9026(10) 0.5302(9) 0.9573(10) 0.099(3) Uani 0.75 1 d . . P . .
H6B H 0.827866 0.510322 0.970189 0.148 Uiso 0.75 1 d G . P B 1
H6A H 0.914050 0.577623 0.919443 0.148 Uiso 0.75 1 d G . P . .
O8 O 0.4027(12) 0.2745(13) 0.2395(10) 0.117(4) Uani 0.75 1 d . . P . .
H8A H 0.320624 0.259493 0.201932 0.175 Uiso 0.75 1 d G . P . .
H8B H 0.451194 0.316302 0.216432 0.175 Uiso 0.75 1 d G . P . .

loop_
_atom_site_aniso_label
_atom_site_aniso_U_11
_atom_site_aniso_U_22
_atom_site_aniso_U_33
_atom_site_aniso_U_23
_atom_site_aniso_U_13
_atom_site_aniso_U_12
Cu1 0.0327(4) 0.0309(4) 0.0257(4) 0.0077(3) 0.0116(3) 0.0162(3)
Cu2 0.0434(4) 0.0337(4) 0.0275(4) 0.0094(3) 0.0171(3) 0.0213(3)
Cl1 0.0345(7) 0.0399(8) 0.0259(7) 0.0068(6) 0.0105(6) 0.0189(7)
Cl2 0.0658(11) 0.0513(9) 0.0277(7) 0.0130(7) 0.0210(7) 0.0372(9)
Cl3 0.0491(10) 0.0503(9) 0.0423(9) 0.0064(7) 0.0185(8) 0.0238(8)
Cl4 0.0961(17) 0.0599(12) 0.0776(14) 0.0239(11) 0.0522(13) 0.0356(12)
O1 0.066(3) 0.043(3) 0.034(2) 0.013(2) 0.026(2) 0.031(2)
O2 0.054(3) 0.029(2) 0.035(2) 0.0008(18) 0.024(2) 0.005(2)
N1 0.035(2) 0.037(2) 0.022(2) 0.0124(19) 0.0170(19) 0.021(2)
N2 0.027(2) 0.033(2) 0.027(2) 0.0136(19) 0.0125(19) 0.016(2)
N3 0.029(2) 0.035(3) 0.023(2) 0.0102(19) 0.0114(19) 0.015(2)
N4 0.044(3) 0.044(3) 0.029(2) 0.017(2) 0.024(2) 0.028(2)
N5 0.036(3) 0.038(3) 0.043(3) 0.016(2) 0.024(2) 0.022(2)
C1 0.026(3) 0.029(3) 0.027(2) 0.010(2) 0.014(2) 0.015(2)
C2 0.031(3) 0.035(3) 0.023(2) 0.013(2) 0.015(2) 0.020(2)
C3 0.025(3) 0.031(3) 0.017(2) 0.002(2) 0.006(2) 0.012(2)
C4 0.025(3) 0.029(3) 0.019(2) 0.007(2) 0.009(2) 0.014(2)
C5 0.027(3) 0.025(3) 0.017(2) 0.003(2) 0.007(2) 0.012(2)
C6 0.033(3) 0.028(3) 0.016(2) 0.008(2) 0.009(2) 0.019(2)
C7 0.031(3) 0.028(3) 0.029(3) 0.010(2) 0.016(2) 0.018(2)
C8 0.031(3) 0.027(3) 0.025(2) 0.012(2) 0.016(2) 0.015(2)
C9 0.026(3) 0.029(3) 0.025(3) 0.006(2) 0.012(2) 0.015(2)
C10 0.032(3) 0.029(3) 0.029(3) 0.011(2) 0.016(2) 0.016(2)
C11 0.033(3) 0.034(3) 0.026(3) 0.012(2) 0.016(2) 0.021(3)
C12 0.029(3) 0.039(3) 0.031(3) 0.015(2) 0.015(2) 0.016(3)
C13 0.042(3) 0.037(3) 0.038(3) 0.021(2) 0.025(3) 0.028(3)
C14 0.041(3) 0.041(3) 0.027(3) 0.014(2) 0.019(2) 0.025(3)
N6 0.085(4) 0.062(4) 0.092(4) 0.045(3) 0.073(4) 0.053(4)
C15 0.036(3) 0.042(3) 0.041(3) 0.022(3) 0.024(3) 0.025(3)
C16 0.038(3) 0.045(3) 0.025(3) 0.015(2) 0.016(2) 0.020(3)
C17 0.033(3) 0.041(3) 0.026(3) 0.011(2) 0.013(2) 0.017(3)
C18 0.035(3) 0.031(3) 0.031(3) 0.009(2) 0.016(2) 0.017(2)
C19 0.030(3) 0.038(3) 0.037(3) 0.019(3) 0.018(2) 0.017(3)
C20 0.033(3) 0.029(3) 0.041(3) 0.012(2) 0.018(3) 0.017(3)
C21 0.032(3) 0.040(3) 0.034(3) 0.016(3) 0.015(2) 0.020(3)
C22 0.052(4) 0.046(3) 0.030(3) 0.017(3) 0.024(3) 0.033(3)
C23 0.038(3) 0.044(3) 0.040(3) 0.024(3) 0.023(3) 0.025(3)
C24 0.035(3) 0.031(3) 0.041(3) 0.014(2) 0.020(3) 0.016(3)
C25 0.051(4) 0.038(3) 0.041(3) 0.020(3) 0.030(3) 0.031(3)
C26 0.043(3) 0.047(3) 0.056(4) 0.037(3) 0.034(3) 0.032(3)
C27 0.050(4) 0.042(3) 0.055(4) 0.022(3) 0.033(3) 0.030(3)
C28 0.043(3) 0.042(3) 0.055(3) 0.021(3) 0.032(3) 0.026(3)
C29 0.048(3) 0.058(4) 0.038(3) 0.022(3) 0.026(3) 0.037(3)
C30 0.061(4) 0.046(4) 0.039(3) 0.020(3) 0.031(3) 0.036(3)
C31 0.030(3) 0.050(4) 0.052(3) 0.024(3) 0.021(3) 0.018(3)
C32 0.045(4) 0.069(4) 0.053(4) 0.038(3) 0.036(3) 0.037(3)
C33 0.029(3) 0.062(4) 0.071(4) 0.048(4) 0.015(3) 0.015(3)
C34 0.068(5) 0.056(4) 0.071(5) 0.039(4) 0.046(4) 0.031(4)
C35 0.048(4) 0.060(5) 0.055(4) 0.039(3) 0.011(3) 0.011(4)
C36 0.073(5) 0.068(5) 0.084(5) 0.037(4) 0.051(4) 0.045(5)
O7 0.0197(18) 0.045(2) 0.0189(17) 0.0107(16) 0.0120(15) 0.0188(18)
O3 0.046(4) 0.089(5) 0.054(4) 0.035(4) 0.028(3) 0.041(4)
O4 0.063(5) 0.104(7) 0.063(5) 0.042(4) 0.035(4) 0.045(5)
O5 0.063(5) 0.093(6) 0.075(5) 0.039(5) 0.040(4) 0.043(5)
O6 0.081(6) 0.105(7) 0.154(9) 0.094(7) 0.078(7) 0.054(6)
O8 0.111(8) 0.194(13) 0.139(10) 0.118(10) 0.093(8) 0.112(10)

loop_
_atom_type_symbol
_atom_type_description
_atom_type_scat_dispersion_real
_atom_type_scat_dispersion_imag
_atom_type_scat_source
C C 0.0033 0.0016 'International Tables Vol C Tables 4.2.6.8 and 6.1.1.4'
H H 0.0000 0.0000 'International Tables Vol C Tables 4.2.6.8 and 6.1.1.4'
Cl Cl 0.1484 0.1585 'International Tables Vol C Tables 4.2.6.8 and 6.1.1.4'
Cu Cu 0.3201 1.2651 'International Tables Vol C Tables 4.2.6.8 and 6.1.1.4'
N N 0.0061 0.0033 'International Tables Vol C Tables 4.2.6.8 and 6.1.1.4'
O O 0.0106 0.0060 'International Tables Vol C Tables 4.2.6.8 and 6.1.1.4'

loop_
_geom_angle_atom_site_label_1
_geom_angle_atom_site_label_2
_geom_angle_atom_site_label_3
_geom_angle
H7Ba O7 H7A 132.8
H6Ba O6 H6A 117.5
Cl3 Cu1 Cl1 103.84(6)
O2 Cu1 Cl1 95.04(16)
O2 Cu1 Cl3 88.29(14)
O2 Cu1 N2 89.57(18)
N1 Cu1 Cl1 97.45(14)
N1 Cu1 Cl3 92.05(14)
N1 Cu1 O2 167.05(19)
N1 Cu1 N2 85.31(19)
N2 Cu1 Cl1 97.97(13)
N2 Cu1 Cl3 158.19(14)
Cl4 Cu2 Cl2 102.87(9)
O1 Cu2 Cl2 94.24(14)
O1 Cu2 Cl4 88.89(16)
O1 Cu2 N3 169.03(18)
O1 Cu2 N4 90.2(2)
N3 Cu2 Cl2 96.60(14)
N3 Cu2 Cl4 90.28(15)
N3 Cu2 N4 86.54(19)
N4 Cu2 Cl2 98.52(14)
N4 Cu2 Cl4 158.60(15)
Cu2 O1 H1A 109.6
Cu2 O1 H1B 111.3
H1A O1 H1B 110.8
Cu1 O2 H2A 112.4
Cu1 O2 H2B 90.5
H2A O2 H2B 122.2
C2 N1 Cu1 120.8(4)
C16 N1 Cu1 121.1(4)
C16 N1 C2 117.9(5)
C8 N2 Cu1 120.4(4)
C12 N2 Cu1 120.8(4)
C12 N2 C8 118.3(5)
C1 N3 Cu2 119.1(4)
C17 N3 Cu2 122.0(4)
C17 N3 C1 118.3(5)
C7 N4 Cu2 121.0(4)
C29 N4 Cu2 119.7(4)
C29 N4 C7 118.5(5)
C28 N5 C13 117.8(5)
N3 C1 C4 117.3(5)
N3 C1 C10 121.7(5)
C10 C1 C4 120.9(5)
N1 C2 C6 117.4(5)
N1 C2 C18 121.6(5)
C18 C2 C6 121.0(5)
C5 C3 C6 119.9(5)
C5 C3 C8 118.7(5)
C6 C3 C8 121.3(5)
C5 C4 C1 120.9(5)
C9 C4 C1 118.6(5)
C9 C4 C5 120.4(5)
C3 C5 C4 119.7(5)
C3 C5 C7 120.7(5)
C4 C5 C7 119.5(5)
C3 C6 C2 120.0(5)
C11 C6 C2 119.2(5)
C11 C6 C3 120.5(5)
N4 C7 C5 117.1(5)
N4 C7 C21 121.5(5)
C21 C7 C5 121.4(5)
N2 C8 C3 117.5(5)
N2 C8 C14 121.1(5)
C14 C8 C3 121.3(5)
C4 C9 C11 120.2(5)
C4 C9 C26 121.0(5)
C11 C9 C26 118.8(5)
C1 C10 H10 120.6
C1 C10 C20 118.8(5)
C20 C10 H10 120.6
C6 C11 C9 119.2(5)
C6 C11 C13 121.1(5)
C9 C11 C13 119.6(5)
N2 C12 H12 118.5
N2 C12 C15 122.9(5)
C15 C12 H12 118.5
N5 C13 C11 115.8(5)
N5 C13 C22 122.8(6)
C22 C13 C11 121.3(6)
C8 C14 H14 120.3
C25 C14 C8 119.3(5)
C25 C14 H14 120.3
C36 N6 C26 119.2(7)
C12 C15 H15 120.8
C25 C15 C12 118.5(6)
C25 C15 H15 120.8
N1 C16 H16 118.6
N1 C16 C23 122.9(6)
C23 C16 H16 118.6
N3 C17 H17 119.0
N3 C17 C19 122.0(5)
C19 C17 H17 119.0
C2 C18 H18 120.0
C2 C18 C24 119.9(5)
C24 C18 H18 120.0
C17 C19 H19 119.8
C20 C19 C17 120.3(6)
C20 C19 H19 119.8
C10 C20 H20 120.6
C19 C20 C10 118.8(5)
C19 C20 H20 120.6
C7 C21 H21 120.4
C31 C21 C7 119.3(6)
C31 C21 H21 120.4
C13 C22 H22 121.0
C13 C22 C30 118.0(6)
C30 C22 H22 121.0
C16 C23 H23 120.3
C16 C23 C24 119.4(6)
C24 C23 H23 120.3
C18 C24 H24 120.9
C23 C24 C18 118.2(6)
C23 C24 H24 120.9
C14 C25 H25 120.1
C15 C25 C14 119.7(6)
C15 C25 H25 120.1
N6 C26 C9 114.4(6)
C33 C26 C9 119.2(7)
C33 C26 N6 126.4(7)
C28 C27 H27 119.8
C28 C27 C30 120.5(6)
C30 C27 H27 119.8
N5 C28 C27 122.7(6)
N5 C28 H28 118.6
C27 C28 H28 118.6
N4 C29 H29 119.1
N4 C29 C32 121.9(6)
C32 C29 H29 119.1
C22 C30 H30 120.9
C27 C30 C22 118.2(6)
C27 C30 H30 120.9
C21 C31 H31 120.7
C32 C31 C21 118.6(6)
C32 C31 H31 120.7
C29 C32 C31 120.1(6)
C29 C32 H32 119.9
C31 C32 H32 119.9
C26 C33 H33 124.8
C26 C33 C35 110.4(8)
C35 C33 H33 124.8
C35 C34 H34 116.0
C36 C34 H34 116.0
C36 C34 C35 128.0(9)
C33 C35 H35 122.0
C34 C35 C33 115.9(7)
C34 C35 H35 122.0
N6 C36 H36 120.0
C34 C36 N6 120.0(9)
C34 C36 H36 120.0
H3A O3 H3B 116.5
H4A O4 H4B 109.5
H5A O5 H5B 113.8
H8A O8 H8B 109.5

loop_
_geom_bond_atom_site_label_1
_geom_bond_atom_site_label_2
_geom_bond_distance
Cu1 Cl1 2.5196(19)
Cu1 Cl3 2.308(2)
Cu1 O2 2.019(4)
Cu1 N1 2.011(5)
Cu1 N2 2.052(5)
Cu2 Cl2 2.5128(17)
Cu2 Cl4 2.264(3)
Cu2 O1 1.976(4)
Cu2 N3 1.994(5)
Cu2 N4 2.057(5)
O1 H1A 0.9043
O1 H1B 0.9443
O2 H2A 0.8913
O2 H2B 0.9202
N1 C2 1.348(7)
N1 C16 1.344(7)
N2 C8 1.357(7)
N2 C12 1.340(7)
N3 C1 1.362(7)
N3 C17 1.344(7)
N4 C7 1.353(7)
N4 C29 1.349(8)
N5 C13 1.350(8)
N5 C28 1.337(8)
C1 C4 1.501(7)
C1 C10 1.386(7)
C2 C6 1.509(7)
C2 C18 1.368(8)
C3 C5 1.396(8)
C3 C6 1.406(8)
C3 C8 1.489(8)
C4 C5 1.406(7)
C4 C9 1.390(8)
C5 C7 1.494(8)
C6 C11 1.396(8)
C7 C21 1.393(8)
C8 C14 1.384(8)
C9 C11 1.413(8)
C9 C26 1.496(8)
C10 H10 0.9300
C10 C20 1.391(8)
C11 C13 1.495(8)
C12 H12 0.9300
C12 C15 1.378(8)
C13 C22 1.380(8)
C14 H14 0.9300
C14 C25 1.375(8)
N6 C26 1.392(9)
N6 C36 1.321(10)
C15 H15 0.9300
C15 C25 1.370(9)
C16 H16 0.9300
C16 C23 1.361(9)
C17 H17 0.9300
C17 C19 1.371(8)
C18 H18 0.9300
C18 C24 1.380(8)
C19 H19 0.9300
C19 C20 1.366(8)
C20 H20 0.9300
C21 H21 0.9300
C21 C31 1.380(9)
C22 H22 0.9300
C22 C30 1.406(9)
C23 H23 0.9300
C23 C24 1.373(8)
C24 H24 0.9300
C25 H25 0.9300
C26 C33 1.370(10)
C27 H27 0.9300
C27 C28 1.358(9)
C27 C30 1.367(10)
C28 H28 0.9300
C29 H29 0.9300
C29 C32 1.373(10)
C30 H30 0.9300
C31 H31 0.9300
C31 C32 1.375(10)
C32 H32 0.9300
C33 H33 0.9300
C33 C35 1.560(12)
C34 H34 0.9300
C34 C35 1.362(12)
C34 C36 1.263(12)
C35 H35 0.9300
C36 H36 0.9300
O7 H7B 0.9692
O7 H7A 0.8494
O3 H3A 0.9881
O3 H3B 0.9095
O4 H4A 0.8497
O4 H4B 0.8497
O5 H5A 0.9333
O5 H5B 0.8498
O6 H6B 0.9644
O6 H6A 0.8924
O8 H8A 0.8487
O8 H8B 0.8506
